data_1521964
loop_
_publ_author_name
'Sooryanarayana, K.'
'Guru Row, T.N.'
'Varma, K.B.R.'

_publ_section_title
;
 Structural phase transitions in Bi2 V1-x Gex Co5.5-x/2 (x = 0.2, 0.4 and
 0.6) single crystals: X-ray crystallographic study
;
_journal_name_full 'Materials Research Bulletin'
_journal_page_first 425
_journal_page_last 432
_journal_volume 34
_journal_year 1999
_chemical_formula_sum 'Bi2 Ge0.6 O5.2 V0.4'
_chemical_name_systematic 'Bi2 (V0.4 Ge0.6) O5.2'
_space_group_IT_number 42
_symmetry_space_group_name_Hall 'F 2 -2'
_symmetry_space_group_name_H-M 'F m m 2'
_cell_angle_alpha 90
_cell_angle_beta 90
_cell_angle_gamma 90
_cell_formula_units_Z 4
_cell_length_a 5.495
_cell_length_b 5.516
_cell_length_c 15.416
_cell_volume 467.265
_citation_journal_id_ASTM MRBUAC
_cod_data_source_file Sooryanarayana_MRBUAC_1999_533.cif
_cod_data_source_block Bi2Ge0.6O5.2V0.4
_cod_original_cell_volume 467.2654
_cod_database_code 1521964

loop_
_symmetry_equiv_pos_as_xyz
x,y,z
-x,-y,z
-x,y,z
x,-y,z
x,y+1/2,z+1/2
-x,-y+1/2,z+1/2
-x,y+1/2,z+1/2
x,-y+1/2,z+1/2
x+1/2,y,z+1/2
-x+1/2,-y,z+1/2
-x+1/2,y,z+1/2
x+1/2,-y,z+1/2
x+1/2,y+1/2,z
-x+1/2,-y+1/2,z
-x+1/2,y+1/2,z
x+1/2,-y+1/2,z

loop_
_atom_site_label
_atom_site_type_symbol
_atom_site_fract_x
_atom_site_fract_y
_atom_site_fract_z
_atom_site_occupancy
_atom_site_U_iso_or_equiv
O3 O-2 0 0.156 0.4275 0.1 0.0
Bi1 Bi+3 0 0 -0.0015 1 0.0
V1 V+5 0 0 0.3241 0.4 0.0
Bi2 Bi+3 0.5 0 0.1607 1 0.0
O4 O-2 0.25 0.25 0.3432 0.5 0.0
O2 O-2 0.193 0.147 0.402 0.5 0.0
Ge1 Ge+4 0 0 0.3241 0.6 0.0
O1 O-2 0.25 0.25 0.0863 1 0.0
